data_4023959
loop_
_publ_author_name
'Weibing Lu'
'Sujata Sengupta'
'Jeffrey L. Petersen'
'Novruz G. Akhmedov'
'Xiaodong Shi'

_publ_section_title
;
 Mitsunobu Coupling of Nucleobases and Alcohols: An Efficient,
 Practical Synthesis for Novel Nonsugar Carbon Nucleosides
;
_journal_name_full 'Journal of Organic Chemistry'
_journal_page_first 5012
_journal_page_last 5015
_journal_paper_doi 10.1021/jo070515+
_journal_volume 72
_journal_year 2007
_chemical_formula_sum 'C14 H10 Cl2 N4'
_chemical_formula_weight 305.16
_chemical_name_systematic
; 
 ? 
;
_space_group_IT_number 2
_symmetry_cell_setting triclinic
_symmetry_space_group_name_Hall '-P 1'
_symmetry_space_group_name_H-M 'P -1'
_atom_sites_solution_hydrogens geom
_atom_sites_solution_primary direct
_atom_sites_solution_secondary difmap
_audit_creation_method SHELXL-97
_cell_angle_alpha 98.359(3)
_cell_angle_beta 103.597(3)
_cell_angle_gamma 97.752(3)
_cell_formula_units_Z 4
_cell_length_a 7.5555(12)
_cell_length_b 12.711(2)
_cell_length_c 14.920(3)
_cell_measurement_reflns_used 4636
_cell_measurement_temperature 293(2)
_cell_measurement_theta_max 27.50
_cell_measurement_theta_min 2.36
_cell_volume 1356.5(4)
_computing_structure_refinement 'SHELXL-97 (Sheldrick, 1997)'
_computing_structure_solution 'SHELXS-97 (Sheldrick, 1990)'
_diffrn_ambient_temperature 293(2)
_diffrn_measured_fraction_theta_full 0.960
_diffrn_measured_fraction_theta_max 0.960
_diffrn_radiation_monochromator graphite
_diffrn_radiation_source 'fine-focus sealed tube'
_diffrn_radiation_type MoK\a
_diffrn_radiation_wavelength 0.71073
_diffrn_reflns_av_R_equivalents 0.0314
_diffrn_reflns_av_sigmaI/netI 0.0590
_diffrn_reflns_limit_h_max 9
_diffrn_reflns_limit_h_min -8
_diffrn_reflns_limit_k_max 16
_diffrn_reflns_limit_k_min -16
_diffrn_reflns_limit_l_max 19
_diffrn_reflns_limit_l_min -18
_diffrn_reflns_number 9424
_diffrn_reflns_theta_full 27.52
_diffrn_reflns_theta_max 27.52
_diffrn_reflns_theta_min 1.97
_exptl_absorpt_coefficient_mu 0.472
_exptl_absorpt_correction_type semi-empirical
_exptl_absorpt_process_details SADABS
_exptl_crystal_colour colorless
_exptl_crystal_density_diffrn 1.494
_exptl_crystal_density_method 'not measured'
_exptl_crystal_F_000 624
_exptl_crystal_size_max 0.38
_exptl_crystal_size_mid 0.30
_exptl_crystal_size_min 0.11
_refine_diff_density_max 0.560
_refine_diff_density_min -0.372
_refine_diff_density_rms 0.078
_refine_ls_extinction_method none
_refine_ls_goodness_of_fit_ref 1.032
_refine_ls_hydrogen_treatment riding
_refine_ls_matrix_type full
_refine_ls_number_parameters 361
_refine_ls_number_reflns 5994
_refine_ls_number_restraints 0
_refine_ls_restrained_S_all 1.032
_refine_ls_R_factor_all 0.1005
_refine_ls_R_factor_gt 0.0618
_refine_ls_shift/su_max 0.076
_refine_ls_shift/su_mean 0.003
_refine_ls_structure_factor_coef Fsqd
_refine_ls_weighting_details 'calc w=1/[\s^2^(Fo^2^)+(0.1005P)^2^+0.2291P] where P=(Fo^2^+2Fc^2^)/3'
_refine_ls_weighting_scheme calc
_refine_ls_wR_factor_gt 0.1611
_refine_ls_wR_factor_ref 0.1865
_reflns_number_gt 3767
_reflns_number_total 5994
_reflns_threshold_expression >2sigma(I)
_cod_data_source_file jo070515+si20070312_112653.cif
_cod_data_source_block ms13ccd
_cod_database_code 4023959

loop_
_symmetry_equiv_pos_as_xyz
'x, y, z'
'-x, -y, -z'

loop_
_atom_site_label
_atom_site_type_symbol
_atom_site_fract_x
_atom_site_fract_y
_atom_site_fract_z
_atom_site_U_iso_or_equiv
_atom_site_adp_type
_atom_site_occupancy
_atom_site_symmetry_multiplicity
_atom_site_calc_flag
_atom_site_refinement_flags
_atom_site_disorder_assembly
_atom_site_disorder_group
Cl1 Cl 0.80488(10) -0.30850(5) 0.44579(6) 0.0865(2) Uani 1 1 d . . .
Cl2 Cl 0.35755(6) -0.03744(5) 0.38272(4) 0.05903(15) Uani 1 1 d . . .
N1 N 0.9190(2) -0.12584(15) 0.40037(13) 0.0610(5) Uani 1 1 d . . .
N2 N 0.6059(2) -0.16164(14) 0.41072(12) 0.0531(5) Uani 1 1 d . . .
N3 N 1.0074(2) 0.04613(17) 0.35674(15) 0.0718(6) Uani 1 1 d . . .
N4 N 0.7310(2) 0.10140(15) 0.34353(13) 0.0580(5) Uani 1 1 d . . .
C1 C 0.7744(3) -0.18291(18) 0.41562(15) 0.0563(6) Uani 1 1 d . . .
C2 C 0.5747(2) -0.06807(16) 0.38816(13) 0.0452(5) Uani 1 1 d . . .
C3 C 0.7117(2) 0.00285(17) 0.37001(13) 0.0471(5) Uani 1 1 d . . .
C4 C 0.9133(3) 0.1216(2) 0.33895(18) 0.0697(7) Uani 1 1 d . . .
H4 H 0.9645 0.1854 0.3240 0.084 Uiso 1 1 calc R . .
C5 C 0.8853(2) -0.03051(18) 0.37753(15) 0.0541(6) Uani 1 1 d . . .
C6 C 0.5976(3) 0.1774(2) 0.33433(18) 0.0740(7) Uani 1 1 d . . .
H6 H 0.4708 0.1369 0.3123 0.089 Uiso 1 1 calc R . .
C7 C 0.6320(3) 0.25152(19) 0.26785(16) 0.0598(6) Uani 1 1 d . . .
C8 C 0.5987(4) 0.2276(2) 0.17183(18) 0.0745(8) Uani 1 1 d . . .
H8 H 0.5486 0.1575 0.1398 0.089 Uiso 1 1 calc R . .
C9 C 0.6399(4) 0.3076(2) 0.12332(18) 0.0815(9) Uani 1 1 d . . .
H9 H 0.6200 0.2913 0.0585 0.098 Uiso 1 1 calc R . .
C10 C 0.7105(4) 0.4119(2) 0.17028(18) 0.0745(8) Uani 1 1 d . . .
H10 H 0.7351 0.4658 0.1367 0.089 Uiso 1 1 calc R . .
C11 C 0.7446(3) 0.4369(2) 0.26533(17) 0.0672(7) Uani 1 1 d . . .
H11 H 0.7954 0.5071 0.2966 0.081 Uiso 1 1 calc R . .
C12 C 0.7035(3) 0.3574(2) 0.31516(16) 0.0612(6) Uani 1 1 d . . .
C13 C 0.7267(4) 0.3641(2) 0.41938(18) 0.0895(9) Uani 1 1 d . . .
H13A H 0.6749 0.4238 0.4449 0.107 Uiso 1 1 calc R . .
H13B H 0.8562 0.3729 0.4525 0.107 Uiso 1 1 calc R . .
C14 C 0.6197(5) 0.2556(3) 0.4263(2) 0.1183(10) Uani 1 1 d . . .
H14A H 0.4993 0.2644 0.4356 0.142 Uiso 1 1 calc R . .
H14B H 0.6869 0.2278 0.4790 0.142 Uiso 1 1 calc R . .
Cl3 Cl 0.00757(12) 0.08996(6) 0.11556(6) 0.0970(3) Uani 1 1 d . . .
Cl4 Cl 0.25898(10) 0.45008(6) 0.35207(4) 0.0780(2) Uani 1 1 d . . .
N5 N 0.1086(3) 0.26420(16) 0.05654(14) 0.0679(6) Uani 1 1 d . . .
N6 N 0.1370(3) 0.27864(15) 0.22154(13) 0.0627(5) Uani 1 1 d . . .
N7 N 0.2093(4) 0.43075(18) 0.00894(14) 0.0856(8) Uani 1 1 d . . .
N8 N 0.2928(3) 0.53683(15) 0.15272(12) 0.0603(5) Uani 1 1 d . . .
C15 C 0.0951(3) 0.2279(2) 0.13214(18) 0.0660(7) Uani 1 1 d . . .
C16 C 0.2043(3) 0.38346(19) 0.23725(15) 0.0567(6) Uani 1 1 d . . .
C17 C 0.2265(3) 0.43489(18) 0.16439(14) 0.0541(6) Uani 1 1 d . . .
C18 C 0.2755(4) 0.5278(2) 0.05972(17) 0.0830(9) Uani 1 1 d . . .
H18 H 0.3086 0.5867 0.0331 0.100 Uiso 1 1 calc R . .
C19 C 0.1781(3) 0.37036(19) 0.07421(15) 0.0621(6) Uani 1 1 d . . .
C20 C 0.3514(3) 0.63818(19) 0.22485(15) 0.0613(6) Uani 1 1 d . . .
H20 H 0.4394 0.6271 0.2809 0.074 Uiso 1 1 calc R . .
C21 C 0.4352(3) 0.72858(17) 0.18423(15) 0.0546(6) Uani 1 1 d . . .
C22 C 0.6085(3) 0.74544(19) 0.16691(17) 0.0619(6) Uani 1 1 d . . .
H22 H 0.6907 0.6985 0.1818 0.074 Uiso 1 1 calc R . .
C23 C 0.6567(3) 0.8328(2) 0.12727(18) 0.0677(7) Uani 1 1 d . . .
H23 H 0.7724 0.8450 0.1153 0.081 Uiso 1 1 calc R . .
C24 C 0.5354(4) 0.9016(2) 0.10544(18) 0.0734(8) Uani 1 1 d . . .
H24 H 0.5700 0.9604 0.0789 0.088 Uiso 1 1 calc R . .
C25 C 0.3619(4) 0.8854(2) 0.12212(18) 0.0743(8) Uani 1 1 d . . .
H25 H 0.2800 0.9324 0.1066 0.089 Uiso 1 1 calc R . .
C26 C 0.3124(3) 0.79830(19) 0.16210(16) 0.0601(6) Uani 1 1 d . . .
C27 C 0.1337(3) 0.7617(2) 0.18780(18) 0.0772(8) Uani 1 1 d . . .
H27A H 0.0355 0.7281 0.1323 0.093 Uiso 1 1 calc R . .
H27B H 0.0945 0.8220 0.2211 0.093 Uiso 1 1 calc R . .
C28 C 0.1846(3) 0.6803(2) 0.25080(18) 0.0775(8) Uani 1 1 d . . .
H28A H 0.0816 0.6213 0.2400 0.093 Uiso 1 1 calc R . .
H28B H 0.2173 0.7146 0.3163 0.093 Uiso 1 1 calc R . .

loop_
_atom_site_aniso_label
_atom_site_aniso_U_11
_atom_site_aniso_U_22
_atom_site_aniso_U_33
_atom_site_aniso_U_23
_atom_site_aniso_U_13
_atom_site_aniso_U_12
Cl1 0.0921(4) 0.0618(3) 0.1012(5) 0.0216(3) 0.0090(4) 0.0203(3)
Cl2 0.03752(19) 0.0708(3) 0.0622(3) -0.0011(3) 0.0113(2) 0.0042(2)
N1 0.0504(8) 0.0696(11) 0.0625(11) 0.0129(9) 0.0089(8) 0.0179(8)
N2 0.0493(8) 0.0528(10) 0.0504(9) 0.0042(8) 0.0066(7) 0.0026(7)
N3 0.0434(8) 0.0865(13) 0.0944(13) 0.0309(11) 0.0232(8) 0.0175(9)
N4 0.0497(8) 0.0636(10) 0.0688(10) 0.0246(9) 0.0212(7) 0.0141(8)
C1 0.0586(10) 0.0527(12) 0.0518(11) 0.0048(10) 0.0050(9) 0.0118(9)
C2 0.0348(7) 0.0533(11) 0.0415(9) -0.0005(8) 0.0063(7) 0.0032(8)
C3 0.0409(8) 0.0580(11) 0.0431(9) 0.0116(9) 0.0098(7) 0.0109(8)
C4 0.0616(11) 0.0726(14) 0.0880(15) 0.0337(12) 0.0329(10) 0.0125(11)
C5 0.0410(8) 0.0673(13) 0.0535(11) 0.0121(10) 0.0117(8) 0.0079(9)
C6 0.0651(11) 0.0779(15) 0.1003(16) 0.0398(13) 0.0382(11) 0.0311(11)
C7 0.0572(10) 0.0611(12) 0.0656(13) 0.0174(10) 0.0180(9) 0.0166(10)
C8 0.0909(16) 0.0547(13) 0.0677(15) 0.0025(12) 0.0080(13) 0.0099(12)
C9 0.1139(19) 0.0737(16) 0.0518(13) 0.0074(12) 0.0146(13) 0.0157(15)
C10 0.0956(16) 0.0633(14) 0.0673(14) 0.0194(12) 0.0227(13) 0.0126(13)
C11 0.0750(13) 0.0551(13) 0.0668(14) 0.0062(11) 0.0149(11) 0.0069(11)
C12 0.0596(11) 0.0675(14) 0.0551(12) 0.0065(11) 0.0112(10) 0.0175(10)
C13 0.1146(19) 0.108(2) 0.0562(13) 0.0226(14) 0.0237(13) 0.0446(16)
C14 0.175(2) 0.132(2) 0.1120(18) 0.0636(16) 0.0996(15) 0.0932(18)
Cl3 0.1257(5) 0.0544(4) 0.1085(5) 0.0051(4) 0.0416(4) -0.0017(4)
Cl4 0.0980(4) 0.0840(4) 0.0438(3) 0.0070(3) 0.0158(3) -0.0024(4)
N5 0.0812(12) 0.0547(11) 0.0606(11) -0.0006(9) 0.0191(9) -0.0020(10)
N6 0.0672(10) 0.0608(11) 0.0611(10) 0.0141(9) 0.0214(8) 0.0029(9)
N7 0.1301(18) 0.0639(13) 0.0477(10) -0.0009(10) 0.0192(11) -0.0158(13)
N8 0.0745(10) 0.0553(10) 0.0427(9) 0.0043(8) 0.0109(8) -0.0051(9)
C15 0.0686(12) 0.0548(13) 0.0735(14) 0.0064(11) 0.0237(11) 0.0039(11)
C16 0.0548(10) 0.0643(13) 0.0477(11) 0.0064(10) 0.0132(9) 0.0034(10)
C17 0.0543(10) 0.0555(12) 0.0459(10) 0.0034(9) 0.0099(9) -0.0012(9)
C18 0.129(2) 0.0616(15) 0.0453(12) 0.0033(11) 0.0208(13) -0.0171(15)
C19 0.0735(13) 0.0577(13) 0.0473(11) 0.0020(10) 0.0132(10) -0.0027(11)
C20 0.0631(11) 0.0600(13) 0.0477(11) -0.0007(10) 0.0064(10) -0.0087(10)
C21 0.0557(10) 0.0513(12) 0.0457(11) -0.0030(9) 0.0051(9) -0.0016(9)
C22 0.0537(10) 0.0562(12) 0.0720(14) 0.0074(11) 0.0114(10) 0.0105(10)
C23 0.0658(12) 0.0634(14) 0.0703(14) 0.0066(12) 0.0200(11) 0.0009(11)
C24 0.0908(16) 0.0575(13) 0.0684(15) 0.0149(12) 0.0157(13) 0.0057(13)
C25 0.0791(14) 0.0680(15) 0.0687(15) 0.0053(12) 0.0024(12) 0.0260(12)
C26 0.0534(10) 0.0619(13) 0.0519(12) -0.0055(10) 0.0001(9) 0.0064(10)
C27 0.0491(10) 0.0983(19) 0.0652(15) -0.0187(14) 0.0034(10) 0.0042(12)
C28 0.0671(12) 0.0790(17) 0.0707(15) -0.0153(13) 0.0227(11) -0.0187(12)

loop_
_atom_type_symbol
_atom_type_description
_atom_type_scat_dispersion_real
_atom_type_scat_dispersion_imag
_atom_type_scat_source
C C 0.0033 0.0016 'International Tables Vol C Tables 4.2.6.8 and 6.1.1.4'
H H 0.0000 0.0000 'International Tables Vol C Tables 4.2.6.8 and 6.1.1.4'
N N 0.0061 0.0033 'International Tables Vol C Tables 4.2.6.8 and 6.1.1.4'
Cl Cl 0.1484 0.1585 'International Tables Vol C Tables 4.2.6.8 and 6.1.1.4'

loop_
_geom_angle_atom_site_label_1
_geom_angle_atom_site_label_2
_geom_angle_atom_site_label_3
_geom_angle
_geom_angle_site_symmetry_1
_geom_angle_site_symmetry_3
_geom_angle_publ_flag
C1 N1 C5 112.47(18) . . ?
C2 N2 C1 116.55(18) . . ?
C4 N3 C5 103.80(18) . . ?
C3 N4 C4 104.34(18) . . ?
C3 N4 C6 128.37(17) . . ?
C4 N4 C6 126.8(2) . . ?
N1 C1 N2 130.4(2) . . ?
N1 C1 Cl1 115.80(17) . . ?
N2 C1 Cl1 113.82(17) . . ?
N2 C2 C3 121.05(17) . . ?
N2 C2 Cl2 117.58(15) . . ?
C3 C2 Cl2 121.37(16) . . ?
N4 C3 C2 137.91(18) . . ?
N4 C3 C5 105.69(17) . . ?
C2 C3 C5 116.38(19) . . ?
N3 C4 N4 115.7(2) . . ?
N1 C5 N3 126.35(19) . . ?
N1 C5 C3 123.18(19) . . ?
N3 C5 C3 110.5(2) . . ?
N4 C6 C7 111.23(19) . . ?
N4 C6 C14 112.6(2) . . ?
C7 C6 C14 103.2(2) . . ?
C8 C7 C12 119.8(2) . . ?
C8 C7 C6 128.7(2) . . ?
C12 C7 C6 111.6(2) . . ?
C9 C8 C7 119.8(2) . . ?
C8 C9 C10 120.3(2) . . ?
C11 C10 C9 120.7(3) . . ?
C10 C11 C12 119.8(2) . . ?
C11 C12 C7 119.7(2) . . ?
C11 C12 C13 130.1(2) . . ?
C7 C12 C13 110.2(2) . . ?
C12 C13 C14 103.6(2) . . ?
C13 C14 C6 107.5(2) . . ?
C15 N5 C19 112.3(2) . . ?
C16 N6 C15 115.9(2) . . ?
C18 N7 C19 102.8(2) . . ?
C18 N8 C17 104.81(18) . . ?
C18 N8 C20 127.0(2) . . ?
C17 N8 C20 127.84(18) . . ?
N5 C15 N6 130.8(2) . . ?
N5 C15 Cl3 115.33(18) . . ?
N6 C15 Cl3 113.90(19) . . ?
N6 C16 C17 120.8(2) . . ?
N6 C16 Cl4 116.46(17) . . ?
C17 C16 Cl4 122.76(17) . . ?
N8 C17 C16 137.74(19) . . ?
N8 C17 C19 105.46(19) . . ?
C16 C17 C19 116.7(2) . . ?
N7 C18 N8 116.1(2) . . ?
N5 C19 N7 125.7(2) . . ?
N5 C19 C17 123.5(2) . . ?
N7 C19 C17 110.8(2) . . ?
N8 C20 C21 109.88(18) . . ?
N8 C20 C28 111.86(18) . . ?
C21 C20 C28 103.0(2) . . ?
C26 C21 C22 120.7(2) . . ?
C26 C21 C20 111.0(2) . . ?
C22 C21 C20 128.3(2) . . ?
C23 C22 C21 119.0(2) . . ?
C24 C23 C22 120.3(2) . . ?
C23 C24 C25 121.2(3) . . ?
C26 C25 C24 118.9(2) . . ?
C25 C26 C21 119.9(2) . . ?
C25 C26 C27 130.0(2) . . ?
C21 C26 C27 110.1(2) . . ?
C26 C27 C28 103.5(2) . . ?
C27 C28 C20 106.0(2) . . ?

loop_
_geom_bond_atom_site_label_1
_geom_bond_atom_site_label_2
_geom_bond_distance
_geom_bond_site_symmetry_2
_geom_bond_publ_flag
Cl1 C1 1.750(2) . ?
Cl2 C2 1.7229(18) . ?
N1 C1 1.312(3) . ?
N1 C5 1.346(3) . ?
N2 C2 1.319(3) . ?
N2 C1 1.324(3) . ?
N3 C4 1.290(3) . ?
N3 C5 1.370(3) . ?
N4 C3 1.367(3) . ?
N4 C4 1.386(3) . ?
N4 C6 1.485(3) . ?
C2 C3 1.382(3) . ?
C3 C5 1.417(3) . ?
C6 C7 1.505(4) . ?
C6 C14 1.533(4) . ?
C7 C8 1.375(3) . ?
C7 C12 1.396(3) . ?
C8 C9 1.375(4) . ?
C9 C10 1.377(4) . ?
C10 C11 1.361(3) . ?
C11 C12 1.383(4) . ?
C12 C13 1.512(3) . ?
C13 C14 1.532(4) . ?
Cl3 C15 1.749(2) . ?
Cl4 C16 1.724(2) . ?
N5 C15 1.299(3) . ?
N5 C19 1.344(3) . ?
N6 C16 1.326(3) . ?
N6 C15 1.338(3) . ?
N7 C18 1.315(3) . ?
N7 C19 1.367(3) . ?
N8 C18 1.349(3) . ?
N8 C17 1.375(3) . ?
N8 C20 1.494(3) . ?
C16 C17 1.378(3) . ?
C17 C19 1.408(3) . ?
C20 C21 1.509(3) . ?
C20 C28 1.541(4) . ?
C21 C26 1.385(3) . ?
C21 C22 1.388(3) . ?
C22 C23 1.378(4) . ?
C23 C24 1.368(4) . ?
C24 C25 1.385(4) . ?
C25 C26 1.381(4) . ?
C26 C27 1.521(3) . ?
C27 C28 1.524(4) . ?
